data_7013370
loop_
_publ_author_name
'Malik, K. M. Abdul'
'Newman, Paul D.'

_publ_section_title
;
 Ligand ambivalence in pallada(platina)cyclic complexes of a rigid
 phosphine
;
_journal_issue 18
_journal_name_full 'Dalton Transactions'
_journal_page_first 3516
_journal_paper_doi 10.1039/b307070k
_journal_year 2003
_chemical_formula_sum 'C54 H74 Ag2 F6 O8 P2 S2'
_chemical_formula_weight 1306.93
_chemical_name_systematic
;
?
;
_space_group_IT_number 19
_symmetry_cell_setting orthorhombic
_symmetry_space_group_name_Hall 'P 2ac 2ab'
_symmetry_space_group_name_H-M 'P 21 21 21'
_atom_sites_solution_hydrogens geom
_atom_sites_solution_primary direct
_atom_sites_solution_secondary difmap
_audit_creation_method SHELXL-97
_cell_angle_alpha 90.00
_cell_angle_beta 90.00
_cell_angle_gamma 90.00
_cell_formula_units_Z 4
_cell_length_a 16.6065(2)
_cell_length_b 17.2601(2)
_cell_length_c 20.6222(3)
_cell_measurement_reflns_used 'all observed reflections in the data set'
_cell_measurement_temperature 150(2)
_cell_measurement_theta_max 26.00
_cell_measurement_theta_min 3.08
_cell_volume 5910.94(13)
_computing_cell_refinement 'DENZO (Otwinowski & Minor, 1997)'
_computing_data_collection 'COLLECT (Hooft, 1998)'
_computing_data_reduction 'DENZO (Otwinowski & Minor, 1997)'
_computing_molecular_graphics 'ORTEP-3 for Windows (Farrugia, 1997)'
_computing_publication_material 'SHELXL-97 (Sheldrick, 1997)'
_computing_structure_refinement 'SHELXL-97 (Sheldrick, 1997)'
_computing_structure_solution 'SHELXS-96 (Sheldrick, 1990)'
_diffrn_ambient_temperature 150(2)
_diffrn_measured_fraction_theta_full 0.997
_diffrn_measured_fraction_theta_max 0.997
_diffrn_measurement_device_type 'Bruker Nonius kappa CCD area detector'
_diffrn_measurement_method 'phi & omega scan to fill Ewald sphere'
_diffrn_radiation_monochromator graphite
_diffrn_radiation_source 'fine-focus sealed tube'
_diffrn_radiation_type MoK\a
_diffrn_radiation_wavelength 0.71073
_diffrn_reflns_av_R_equivalents 0.0619
_diffrn_reflns_av_sigmaI/netI 0.0591
_diffrn_reflns_limit_h_max 20
_diffrn_reflns_limit_h_min -20
_diffrn_reflns_limit_k_max 21
_diffrn_reflns_limit_k_min -21
_diffrn_reflns_limit_l_max 25
_diffrn_reflns_limit_l_min -25
_diffrn_reflns_number 43065
_diffrn_reflns_theta_full 26.00
_diffrn_reflns_theta_max 26.00
_diffrn_reflns_theta_min 3.08
_exptl_absorpt_coefficient_mu 0.855
_exptl_absorpt_correction_T_max 0.706
_exptl_absorpt_correction_T_min 0.679
_exptl_absorpt_correction_type multi-scan
_exptl_absorpt_process_details 'SORTAV (Blessing, 1995)'
_exptl_crystal_colour colorless
_exptl_crystal_density_diffrn 1.469
_exptl_crystal_density_method 'not measured'
_exptl_crystal_description needle-like
_exptl_crystal_F_000 2688
_exptl_crystal_size_max 0.12
_exptl_crystal_size_mid 0.05
_exptl_crystal_size_min 0.04
_refine_diff_density_max 0.694
_refine_diff_density_min -0.657
_refine_diff_density_rms 0.075
_refine_ls_abs_structure_details 'Flack H D (1983), Acta Cryst. A39, 876-881'
_refine_ls_abs_structure_Flack -0.02(4)
_refine_ls_extinction_method none
_refine_ls_goodness_of_fit_ref 1.009
_refine_ls_hydrogen_treatment 'calculated positions, riding model'
_refine_ls_matrix_type full
_refine_ls_number_parameters 679
_refine_ls_number_reflns 11592
_refine_ls_number_restraints 84
_refine_ls_restrained_S_all 1.064
_refine_ls_R_factor_all 0.0902
_refine_ls_R_factor_gt 0.0598
_refine_ls_shift/su_max 0.002
_refine_ls_shift/su_mean 0.000
_refine_ls_structure_factor_coef Fsqd
_refine_ls_weighting_details 'calc w=1/[\s^2^(Fo^2^)+(0.0849P)^2^+5.1475P] where P=(Fo^2^+2Fc^2^)/3'
_refine_ls_weighting_scheme calc
_refine_ls_wR_factor_gt 0.1463
_refine_ls_wR_factor_ref 0.1646
_reflns_number_gt 8219
_reflns_number_total 11592
_reflns_threshold_expression >2sigma(I)
_cod_data_source_file b307070k.txt
_cod_data_source_block compound11
_cod_depositor_comments
;
The following automatic conversions were performed:
'_symmetry_cell_setting' value 'Orthorhombic' changed to 'orthorhombic'
according to '/home/saulius/struct/CIF-dictionaries/cif_core.dic'
dictionary named 'cif_core.dic' version 2.4.1 from 2010-06-29.

Automatic conversion script
Id: cif_fix_enum 1527 2010-12-29 10:47:43Z saulius 
;
_cod_original_sg_symbol_H-M P2(1)2(1)2(1)
_cod_database_code 7013370

loop_
_symmetry_equiv_pos_as_xyz
'x, y, z'
'-x+1/2, -y, z+1/2'
'-x, y+1/2, -z+1/2'
'x+1/2, -y+1/2, -z'

loop_
_atom_site_label
_atom_site_type_symbol
_atom_site_fract_x
_atom_site_fract_y
_atom_site_fract_z
_atom_site_U_iso_or_equiv
_atom_site_adp_type
_atom_site_occupancy
_atom_site_symmetry_multiplicity
_atom_site_calc_flag
_atom_site_refinement_flags
_atom_site_disorder_assembly
_atom_site_disorder_group
Ag1 Ag 0.20393(4) 0.18443(3) 0.33963(3) 0.0715(2) Uani 1 1 d . . .
Ag2 Ag 0.43772(4) 0.17109(3) 0.26587(4) 0.0808(2) Uani 1 1 d . . .
S1 S 0.29272(13) 0.05525(10) 0.22862(10) 0.0662(5) Uani 1 1 d . . .
S2 S 0.37862(17) 0.14668(16) 0.42490(13) 0.0897(7) Uani 1 1 d . . .
P1 P 0.08747(12) 0.25180(10) 0.37319(9) 0.0557(5) Uani 1 1 d . . .
P2 P 0.53590(12) 0.26976(9) 0.24720(8) 0.0517(4) Uani 1 1 d . . .
F1 F 0.1852(9) 0.0701(10) 0.1400(7) 0.247(6) Uani 1 1 d U . .
F2 F 0.2870(8) 0.0048(5) 0.1122(4) 0.179(4) Uani 1 1 d U . .
F3 F 0.2921(9) 0.1252(7) 0.1201(5) 0.197(4) Uani 1 1 d U . .
F4 F 0.2642(8) 0.0775(7) 0.4839(6) 0.207(4) Uani 1 1 d U . .
F5 F 0.3086(8) 0.0147(6) 0.4159(6) 0.191(4) Uani 1 1 d U . .
F6 F 0.3773(7) 0.0294(6) 0.4979(6) 0.210(4) Uani 1 1 d U . .
O1 O 0.2629(6) 0.1252(4) 0.2547(4) 0.138(4) Uani 1 1 d . . .
O2 O 0.3777(4) 0.0561(4) 0.2248(5) 0.120(3) Uani 1 1 d . . .
O3 O 0.2611(5) -0.0139(5) 0.2513(4) 0.131(3) Uani 1 1 d U . .
O4 O 0.3345(6) 0.1762(7) 0.3782(6) 0.172(4) Uani 1 1 d U . .
O5 O 0.4317(11) 0.1047(10) 0.3761(9) 0.248(7) Uani 1 1 d U . .
O6 O 0.4164(10) 0.1864(8) 0.4688(7) 0.229(6) Uani 1 1 d U . .
O7 O -0.0483(3) 0.1497(3) 0.3415(2) 0.0610(12) Uani 1 1 d . . .
O8 O 0.4851(3) 0.3572(3) 0.1326(2) 0.0560(12) Uani 1 1 d . . .
C1 C 0.2596(11) 0.0596(11) 0.1447(8) 0.140(5) Uani 1 1 d U . .
C2 C 0.3413(10) 0.0604(8) 0.4547(6) 0.116(4) Uani 1 1 d . . .
C3 C 0.1158(5) 0.3443(4) 0.4093(4) 0.0617(19) Uani 1 1 d . . .
C4 C 0.1963(6) 0.3638(5) 0.4173(4) 0.075(2) Uani 1 1 d . . .
H4 H 0.2369 0.3275 0.4057 0.090 Uiso 1 1 calc R . .
C5 C 0.2182(7) 0.4358(6) 0.4420(5) 0.090(3) Uani 1 1 d . . .
H5 H 0.2738 0.4479 0.4458 0.108 Uiso 1 1 calc R . .
C6 C 0.1648(7) 0.4877(6) 0.4604(5) 0.092(3) Uani 1 1 d . . .
H6 H 0.1816 0.5367 0.4764 0.110 Uiso 1 1 calc R . .
C7 C 0.0826(8) 0.4696(6) 0.4559(6) 0.105(4) Uani 1 1 d . . .
H7 H 0.0432 0.5063 0.4691 0.126 Uiso 1 1 calc R . .
C8 C 0.0592(6) 0.3975(5) 0.4320(5) 0.086(3) Uani 1 1 d . . .
H8 H 0.0037 0.3843 0.4312 0.104 Uiso 1 1 calc R . .
C9 C 0.0272(4) 0.2021(4) 0.4360(3) 0.0540(17) Uani 1 1 d . . .
H9 H 0.0075 0.2432 0.4664 0.065 Uiso 1 1 calc R . .
C10 C 0.0705(5) 0.1403(4) 0.4782(3) 0.0591(18) Uani 1 1 d . . .
H10 H 0.1296 0.1487 0.4846 0.071 Uiso 1 1 calc R . .
C11 C 0.0201(6) 0.1364(5) 0.5407(3) 0.075(2) Uani 1 1 d . . .
H11A H 0.0464 0.1033 0.5737 0.090 Uiso 1 1 calc R . .
H11B H 0.0113 0.1887 0.5591 0.090 Uiso 1 1 calc R . .
C12 C -0.0580(6) 0.1010(5) 0.5174(4) 0.074(2) Uani 1 1 d . . .
H12A H -0.1029 0.1384 0.5221 0.089 Uiso 1 1 calc R . .
H12B H -0.0710 0.0539 0.5427 0.089 Uiso 1 1 calc R . .
C13 C -0.0443(5) 0.0804(4) 0.4448(3) 0.0615(19) Uani 1 1 d . . .
C14 C -0.0476(4) 0.1605(4) 0.4099(3) 0.0549(16) Uani 1 1 d . . .
H14 H -0.0971 0.1891 0.4236 0.066 Uiso 1 1 calc R . .
C15 C 0.0469(5) 0.0623(4) 0.4450(3) 0.0604(19) Uani 1 1 d . . .
C16 C 0.0703(6) -0.0088(5) 0.4869(5) 0.084(3) Uani 1 1 d . . .
H16A H 0.0483 -0.0560 0.4672 0.127 Uiso 1 1 calc R . .
H16B H 0.0481 -0.0026 0.5307 0.127 Uiso 1 1 calc R . .
H16C H 0.1290 -0.0128 0.4894 0.127 Uiso 1 1 calc R . .
C17 C 0.0856(6) 0.0466(4) 0.3794(4) 0.071(2) Uani 1 1 d . . .
H17A H 0.0576 0.0036 0.3581 0.107 Uiso 1 1 calc R . .
H17B H 0.1424 0.0331 0.3856 0.107 Uiso 1 1 calc R . .
H17C H 0.0816 0.0931 0.3523 0.107 Uiso 1 1 calc R . .
C18 C -0.1020(6) 0.0213(5) 0.4173(5) 0.088(3) Uani 1 1 d . . .
H18A H -0.1564 0.0431 0.4163 0.133 Uiso 1 1 calc R . .
H18B H -0.1016 -0.0252 0.4445 0.133 Uiso 1 1 calc R . .
H18C H -0.0853 0.0076 0.3731 0.133 Uiso 1 1 calc R . .
C19 C 0.0085(5) 0.2803(4) 0.3139(4) 0.0619(19) Uani 1 1 d . . .
H19 H -0.0150 0.3299 0.3303 0.074 Uiso 1 1 calc R . .
C20 C 0.0315(6) 0.2949(6) 0.2437(4) 0.088(3) Uani 1 1 d . . .
H20 H 0.0622 0.3441 0.2372 0.106 Uiso 1 1 calc R . .
C21 C 0.0716(7) 0.2262(7) 0.2146(5) 0.104(3) Uani 1 1 d U . .
H21A H 0.1163 0.2077 0.2424 0.125 Uiso 1 1 calc R . .
H21B H 0.0929 0.2382 0.1709 0.125 Uiso 1 1 calc R . .
C22 C 0.0048(8) 0.1670(7) 0.2111(4) 0.103(3) Uani 1 1 d U . .
H22A H 0.0165 0.1222 0.2396 0.124 Uiso 1 1 calc R . .
H22B H -0.0025 0.1483 0.1661 0.124 Uiso 1 1 calc R . .
C23 C -0.0724(6) 0.2120(5) 0.2352(4) 0.087(3) Uani 1 1 d . . .
C24 C -0.0621(5) 0.2224(4) 0.3094(3) 0.0611(18) Uani 1 1 d . . .
H24 H -0.1118 0.2469 0.3276 0.073 Uiso 1 1 calc R . .
C25 C -0.0526(6) 0.2955(6) 0.2114(4) 0.082(3) Uani 1 1 d . . .
C26 C -0.1118(7) 0.3575(6) 0.2339(5) 0.109(4) Uani 1 1 d . . .
H26A H -0.1024 0.4054 0.2095 0.164 Uiso 1 1 calc R . .
H26B H -0.1039 0.3674 0.2803 0.164 Uiso 1 1 calc R . .
H26C H -0.1670 0.3397 0.2264 0.164 Uiso 1 1 calc R . .
C27 C -0.0481(7) 0.3009(7) 0.1365(4) 0.110(4) Uani 1 1 d . . .
H27A H 0.0084 0.3045 0.1231 0.165 Uiso 1 1 calc R . .
H27B H -0.0773 0.3469 0.1218 0.165 Uiso 1 1 calc R . .
H27C H -0.0724 0.2545 0.1174 0.165 Uiso 1 1 calc R . .
C28 C -0.1554(8) 0.1764(8) 0.2186(6) 0.128(4) Uani 1 1 d U . .
H28A H -0.1537 0.1203 0.2258 0.192 Uiso 1 1 calc R . .
H28B H -0.1684 0.1868 0.1731 0.192 Uiso 1 1 calc R . .
H28C H -0.1968 0.1994 0.2465 0.192 Uiso 1 1 calc R . .
C29 C 0.6118(4) 0.2626(4) 0.3116(3) 0.0485(16) Uani 1 1 d . . .
C30 C 0.6704(5) 0.3193(5) 0.3203(3) 0.0615(18) Uani 1 1 d . . .
H30 H 0.6729 0.3623 0.2916 0.074 Uiso 1 1 calc R . .
C31 C 0.7250(5) 0.3131(6) 0.3708(4) 0.077(2) Uani 1 1 d . . .
H31 H 0.7646 0.3521 0.3773 0.093 Uiso 1 1 calc R . .
C32 C 0.7212(5) 0.2481(6) 0.4128(4) 0.076(2) Uani 1 1 d . . .
H32 H 0.7590 0.2428 0.4470 0.091 Uiso 1 1 calc R . .
C33 C 0.6630(6) 0.1934(5) 0.4039(4) 0.074(2) Uani 1 1 d . . .
H33 H 0.6593 0.1503 0.4324 0.088 Uiso 1 1 calc R . .
C34 C 0.6100(5) 0.2009(4) 0.3535(3) 0.0623(19) Uani 1 1 d . . .
H34 H 0.5703 0.1619 0.3473 0.075 Uiso 1 1 calc R . .
C35 C 0.5990(5) 0.2765(4) 0.1736(3) 0.0594(18) Uani 1 1 d . . .
H35 H 0.6526 0.2977 0.1869 0.071 Uiso 1 1 calc R . .
C36 C 0.6143(7) 0.2011(5) 0.1345(4) 0.082(3) Uani 1 1 d . . .
H36 H 0.6527 0.1644 0.1558 0.099 Uiso 1 1 calc R . .
C37 C 0.5354(8) 0.1641(5) 0.1141(4) 0.098(3) Uani 1 1 d . . .
H37A H 0.4981 0.1596 0.1514 0.117 Uiso 1 1 calc R . .
H37B H 0.5445 0.1120 0.0955 0.117 Uiso 1 1 calc R . .
C38 C 0.5019(7) 0.2202(5) 0.0626(4) 0.087(3) Uani 1 1 d . . .
H38A H 0.4942 0.1935 0.0206 0.105 Uiso 1 1 calc R . .
H38B H 0.4499 0.2426 0.0767 0.105 Uiso 1 1 calc R . .
C39 C 0.5668(6) 0.2829(4) 0.0573(3) 0.072(2) Uani 1 1 d . . .
C40 C 0.5633(5) 0.3320(4) 0.1203(3) 0.0554(17) Uani 1 1 d . . .
H40 H 0.5994 0.3780 0.1154 0.067 Uiso 1 1 calc R . .
C41 C 0.6459(7) 0.2357(5) 0.0683(4) 0.084(3) Uani 1 1 d . . .
C42 C 0.7229(7) 0.2842(8) 0.0741(5) 0.120(4) Uani 1 1 d . . .
H42A H 0.7093 0.3360 0.0902 0.180 Uiso 1 1 calc R . .
H42B H 0.7485 0.2887 0.0314 0.180 Uiso 1 1 calc R . .
H42C H 0.7601 0.2591 0.1044 0.180 Uiso 1 1 calc R . .
C43 C 0.6622(9) 0.1755(7) 0.0149(5) 0.129(5) Uani 1 1 d . . .
H43A H 0.6930 0.1323 0.0331 0.194 Uiso 1 1 calc R . .
H43B H 0.6931 0.1997 -0.0201 0.194 Uiso 1 1 calc R . .
H43C H 0.6109 0.1563 -0.0022 0.194 Uiso 1 1 calc R . .
C44 C 0.5617(7) 0.3317(5) -0.0039(4) 0.089(3) Uani 1 1 d . . .
H44A H 0.5641 0.2978 -0.0420 0.134 Uiso 1 1 calc R . .
H44B H 0.6069 0.3682 -0.0050 0.134 Uiso 1 1 calc R . .
H44C H 0.5109 0.3606 -0.0041 0.134 Uiso 1 1 calc R . .
C45 C 0.4970(4) 0.3708(4) 0.2532(3) 0.0510(16) Uani 1 1 d . . .
H45 H 0.5383 0.4022 0.2767 0.061 Uiso 1 1 calc R . .
C46 C 0.4154(5) 0.3826(4) 0.2883(3) 0.0614(19) Uani 1 1 d . . .
H46 H 0.4041 0.3441 0.3233 0.074 Uiso 1 1 calc R . .
C47 C 0.4164(6) 0.4691(5) 0.3117(4) 0.078(2) Uani 1 1 d . . .
H47A H 0.4672 0.4821 0.3344 0.094 Uiso 1 1 calc R . .
H47B H 0.3701 0.4809 0.3403 0.094 Uiso 1 1 calc R . .
C48 C 0.4096(6) 0.5120(4) 0.2444(4) 0.070(2) Uani 1 1 d . . .
H48A H 0.3626 0.5473 0.2439 0.084 Uiso 1 1 calc R . .
H48B H 0.4589 0.5424 0.2354 0.084 Uiso 1 1 calc R . .
C49 C 0.3991(5) 0.4470(4) 0.1943(4) 0.0636(19) Uani 1 1 d . . .
C50 C 0.4819(5) 0.4102(4) 0.1861(3) 0.0547(17) Uani 1 1 d . . .
H50 H 0.5229 0.4519 0.1794 0.066 Uiso 1 1 calc R . .
C51 C 0.3504(5) 0.3843(5) 0.2323(4) 0.069(2) Uani 1 1 d . . .
C52 C 0.2662(6) 0.4130(6) 0.2547(5) 0.096(3) Uani 1 1 d . . .
H52A H 0.2303 0.4170 0.2171 0.143 Uiso 1 1 calc R . .
H52B H 0.2715 0.4640 0.2752 0.143 Uiso 1 1 calc R . .
H52C H 0.2437 0.3762 0.2860 0.143 Uiso 1 1 calc R . .
C53 C 0.3351(5) 0.3080(5) 0.1982(5) 0.086(3) Uani 1 1 d . . .
H53A H 0.2886 0.3133 0.1693 0.128 Uiso 1 1 calc R . .
H53B H 0.3241 0.2677 0.2305 0.128 Uiso 1 1 calc R . .
H53C H 0.3826 0.2936 0.1728 0.128 Uiso 1 1 calc R . .
C54 C 0.3622(6) 0.4756(5) 0.1296(4) 0.077(2) Uani 1 1 d . . .
H54A H 0.4005 0.5099 0.1077 0.115 Uiso 1 1 calc R . .
H54B H 0.3123 0.5041 0.1385 0.115 Uiso 1 1 calc R . .
H54C H 0.3503 0.4310 0.1018 0.115 Uiso 1 1 calc R . .

loop_
_atom_site_aniso_label
_atom_site_aniso_U_11
_atom_site_aniso_U_22
_atom_site_aniso_U_33
_atom_site_aniso_U_23
_atom_site_aniso_U_13
_atom_site_aniso_U_12
Ag1 0.0664(4) 0.0611(3) 0.0869(4) 0.0023(3) 0.0244(3) 0.0143(3)
Ag2 0.0787(4) 0.0590(3) 0.1047(5) 0.0206(3) -0.0188(4) -0.0232(3)
S1 0.0595(11) 0.0561(10) 0.0831(12) -0.0276(10) 0.0085(11) -0.0038(9)
S2 0.0873(16) 0.0963(17) 0.0854(15) 0.0240(14) -0.0210(14) -0.0139(14)
P1 0.0594(11) 0.0475(9) 0.0602(10) -0.0009(8) 0.0192(9) 0.0049(8)
P2 0.0673(11) 0.0411(8) 0.0467(9) 0.0048(7) -0.0097(8) -0.0098(8)
F1 0.209(8) 0.323(10) 0.207(8) -0.028(8) -0.085(7) 0.020(8)
F2 0.256(8) 0.162(6) 0.119(5) -0.069(5) 0.026(6) -0.021(6)
F3 0.271(9) 0.187(7) 0.133(6) 0.003(6) -0.018(6) -0.011(7)
F4 0.188(8) 0.211(8) 0.223(8) 0.032(7) 0.056(7) -0.008(7)
F5 0.227(8) 0.143(6) 0.201(7) -0.016(6) -0.002(7) -0.057(6)
F6 0.201(8) 0.202(7) 0.226(8) 0.129(7) -0.064(6) -0.019(6)
O1 0.206(9) 0.116(5) 0.090(5) -0.041(4) 0.002(5) 0.088(6)
O2 0.065(4) 0.111(5) 0.185(8) 0.000(6) -0.006(5) -0.015(4)
O3 0.145(6) 0.114(5) 0.135(6) -0.025(5) 0.043(5) -0.059(5)
O4 0.148(7) 0.166(7) 0.202(7) 0.061(7) -0.077(6) -0.023(6)
O5 0.229(10) 0.248(10) 0.266(10) 0.016(9) 0.096(8) 0.006(8)
O6 0.273(10) 0.195(9) 0.220(9) -0.014(7) -0.117(8) -0.065(8)
O7 0.069(3) 0.060(3) 0.054(3) 0.005(2) -0.009(2) 0.003(2)
O8 0.077(3) 0.047(2) 0.045(2) -0.001(2) -0.008(2) -0.008(2)
C1 0.132(8) 0.157(9) 0.131(8) -0.034(8) 0.019(7) 0.010(8)
C2 0.162(12) 0.116(9) 0.069(6) 0.014(7) 0.006(7) 0.005(9)
C3 0.078(5) 0.046(4) 0.061(4) 0.003(3) 0.026(4) 0.000(4)
C4 0.077(6) 0.075(5) 0.072(5) -0.002(4) 0.015(5) 0.005(5)
C5 0.088(7) 0.096(7) 0.087(6) -0.012(5) 0.007(5) -0.009(6)
C6 0.108(8) 0.069(6) 0.099(7) -0.011(5) 0.016(6) -0.032(6)
C7 0.122(9) 0.076(6) 0.118(8) -0.040(6) 0.030(7) -0.008(6)
C8 0.078(6) 0.067(5) 0.114(7) -0.022(5) 0.027(6) -0.010(5)
C9 0.064(4) 0.046(4) 0.052(4) -0.004(3) 0.017(3) 0.002(3)
C10 0.063(4) 0.061(4) 0.054(4) -0.003(3) -0.002(4) -0.006(4)
C11 0.096(6) 0.089(6) 0.040(4) 0.002(4) -0.002(4) -0.018(5)
C12 0.093(6) 0.080(5) 0.050(4) 0.009(4) 0.008(4) -0.019(5)
C13 0.074(5) 0.056(4) 0.055(4) 0.007(3) -0.009(4) -0.016(4)
C14 0.055(4) 0.059(4) 0.051(4) 0.003(3) 0.003(3) -0.004(3)
C15 0.077(5) 0.049(4) 0.055(4) 0.008(3) -0.002(4) -0.003(4)
C16 0.100(7) 0.059(5) 0.094(6) 0.020(4) -0.009(5) 0.006(5)
C17 0.089(6) 0.051(4) 0.074(5) -0.005(4) 0.007(4) 0.009(4)
C18 0.100(7) 0.071(5) 0.094(6) -0.001(5) -0.019(5) -0.025(5)
C19 0.071(5) 0.050(4) 0.065(4) 0.010(3) 0.024(4) 0.016(3)
C20 0.090(6) 0.103(7) 0.072(5) 0.025(5) 0.025(5) 0.029(5)
C21 0.103(6) 0.130(7) 0.079(5) -0.007(5) 0.020(5) 0.035(6)
C22 0.148(8) 0.104(6) 0.058(4) 0.003(5) -0.002(5) 0.034(6)
C23 0.105(7) 0.095(6) 0.060(5) 0.019(4) -0.013(5) 0.029(6)
C24 0.063(4) 0.062(4) 0.058(4) 0.017(3) 0.002(4) 0.011(4)
C25 0.088(6) 0.093(6) 0.065(5) 0.021(4) 0.017(4) 0.027(5)
C26 0.127(9) 0.111(7) 0.090(6) 0.044(6) 0.019(6) 0.064(7)
C27 0.131(9) 0.134(9) 0.065(5) 0.038(6) 0.006(6) 0.042(8)
C28 0.143(8) 0.138(8) 0.103(6) 0.022(6) -0.037(6) -0.019(7)
C29 0.061(4) 0.049(4) 0.035(3) -0.004(3) -0.004(3) 0.000(3)
C30 0.071(4) 0.059(4) 0.055(4) -0.003(4) 0.001(3) -0.014(4)
C31 0.066(5) 0.094(6) 0.071(5) -0.033(5) -0.004(4) -0.010(5)
C32 0.065(5) 0.113(7) 0.051(4) -0.017(5) -0.018(4) 0.010(5)
C33 0.094(6) 0.069(5) 0.058(4) 0.001(4) -0.019(4) 0.013(5)
C34 0.081(5) 0.052(4) 0.054(4) 0.001(3) -0.006(4) -0.001(4)
C35 0.081(5) 0.048(4) 0.049(4) 0.003(3) -0.006(4) -0.001(4)
C36 0.136(8) 0.060(5) 0.051(4) -0.003(4) -0.010(5) 0.031(5)
C37 0.180(11) 0.047(4) 0.066(5) -0.019(4) -0.017(6) -0.003(6)
C38 0.142(9) 0.061(5) 0.059(5) -0.012(4) -0.010(5) -0.025(5)
C39 0.119(7) 0.057(4) 0.039(3) -0.005(3) -0.006(4) -0.003(5)
C40 0.079(5) 0.040(3) 0.047(3) 0.000(3) -0.004(3) -0.008(4)
C41 0.127(9) 0.071(5) 0.054(4) -0.013(4) -0.010(5) 0.026(6)
C42 0.101(8) 0.181(12) 0.077(6) -0.032(7) 0.019(6) 0.007(8)
C43 0.196(13) 0.121(9) 0.072(6) -0.027(6) 0.010(7) 0.072(10)
C44 0.151(9) 0.067(5) 0.050(4) -0.001(4) -0.014(5) 0.006(6)
C45 0.067(4) 0.038(3) 0.048(4) 0.000(3) 0.003(3) -0.011(3)
C46 0.080(5) 0.058(4) 0.046(4) 0.015(3) 0.005(4) -0.003(4)
C47 0.089(6) 0.077(5) 0.068(5) 0.010(4) 0.002(5) 0.009(5)
C48 0.090(6) 0.058(4) 0.063(4) 0.001(4) -0.006(4) 0.013(4)
C49 0.083(5) 0.049(4) 0.059(4) 0.005(3) -0.004(4) -0.005(4)
C50 0.075(5) 0.039(3) 0.051(4) 0.005(3) -0.003(3) -0.008(3)
C51 0.066(5) 0.073(5) 0.069(5) 0.013(4) -0.018(4) -0.001(4)
C52 0.069(6) 0.120(8) 0.098(7) 0.016(6) 0.013(5) 0.004(5)
C53 0.074(5) 0.085(6) 0.098(6) 0.032(5) -0.024(5) -0.024(5)
C54 0.099(6) 0.070(5) 0.062(4) 0.006(4) -0.010(5) 0.013(5)

loop_
_atom_type_symbol
_atom_type_description
_atom_type_scat_dispersion_real
_atom_type_scat_dispersion_imag
_atom_type_scat_source
C C 0.0033 0.0016 'International Tables Vol C Tables 4.2.6.8 and 6.1.1.4'
H H 0.0000 0.0000 'International Tables Vol C Tables 4.2.6.8 and 6.1.1.4'
O O 0.0106 0.0060 'International Tables Vol C Tables 4.2.6.8 and 6.1.1.4'
F F 0.0171 0.0103 'International Tables Vol C Tables 4.2.6.8 and 6.1.1.4'
P P 0.1023 0.0942 'International Tables Vol C Tables 4.2.6.8 and 6.1.1.4'
S S 0.1246 0.1234 'International Tables Vol C Tables 4.2.6.8 and 6.1.1.4'
Ag Ag -0.8971 1.1015 'International Tables Vol C Tables 4.2.6.8 and 6.1.1.4'

loop_
_geom_angle_atom_site_label_1
_geom_angle_atom_site_label_2
_geom_angle_atom_site_label_3
_geom_angle
_geom_angle_site_symmetry_1
_geom_angle_site_symmetry_3
_geom_angle_publ_flag
O1 Ag1 O4 80.3(4) . . ?
O1 Ag1 P1 143.9(2) . . ?
O4 Ag1 P1 134.2(3) . . ?
O2 Ag2 P2 145.5(2) . . ?
O2 Ag2 O5 85.8(5) . . ?
P2 Ag2 O5 119.4(4) . . ?
O3 S1 O1 118.4(5) . . ?
O3 S1 O2 114.0(6) . . ?
O1 S1 O2 111.2(6) . . ?
O3 S1 C1 104.0(7) . . ?
O1 S1 C1 102.8(7) . . ?
O2 S1 C1 104.4(7) . . ?
O6 S2 O4 125.2(9) . . ?
O6 S2 O5 115.6(11) . . ?
O4 S2 O5 91.3(10) . . ?
O6 S2 C2 112.4(8) . . ?
O4 S2 C2 113.3(7) . . ?
O5 S2 C2 91.9(8) . . ?
C3 P1 C9 105.0(3) . . ?
C3 P1 C19 102.6(4) . . ?
C9 P1 C19 101.6(3) . . ?
C3 P1 Ag1 109.9(3) . . ?
C9 P1 Ag1 114.9(2) . . ?
C19 P1 Ag1 121.0(2) . . ?
C29 P2 C35 102.1(3) . . ?
C29 P2 C45 104.6(3) . . ?
C35 P2 C45 101.1(3) . . ?
C29 P2 Ag2 107.7(2) . . ?
C35 P2 Ag2 124.3(2) . . ?
C45 P2 Ag2 114.8(2) . . ?
S1 O1 Ag1 146.8(6) . . ?
S1 O2 Ag2 114.1(5) . . ?
S2 O4 Ag1 143.0(7) . . ?
S2 O5 Ag2 113.5(9) . . ?
C14 O7 C24 110.2(5) . . ?
C40 O8 C50 111.9(5) . . ?
F2 C1 F1 115.4(18) . . ?
F2 C1 F3 106.8(13) . . ?
F1 C1 F3 104.0(18) . . ?
F2 C1 S1 111.8(13) . . ?
F1 C1 S1 112.2(12) . . ?
F3 C1 S1 105.7(12) . . ?
F6 C2 F5 114.2(14) . . ?
F6 C2 F4 102.9(11) . . ?
F5 C2 F4 90.6(13) . . ?
F6 C2 S2 118.1(13) . . ?
F5 C2 S2 118.3(9) . . ?
F4 C2 S2 106.9(10) . . ?
C4 C3 C8 116.7(7) . . ?
C4 C3 P1 120.6(6) . . ?
C8 C3 P1 122.7(7) . . ?
C3 C4 C5 120.8(8) . . ?
C6 C5 C4 122.4(10) . . ?
C5 C6 C7 119.0(9) . . ?
C8 C7 C6 119.5(10) . . ?
C3 C8 C7 121.2(10) . . ?
C14 C9 C10 104.5(6) . . ?
C14 C9 P1 114.2(5) . . ?
C10 C9 P1 117.4(5) . . ?
C11 C10 C9 104.3(6) . . ?
C11 C10 C15 101.2(6) . . ?
C9 C10 C15 103.3(6) . . ?
C12 C11 C10 102.6(6) . . ?
C11 C12 C13 105.8(7) . . ?
C18 C13 C15 119.0(7) . . ?
C18 C13 C12 115.0(7) . . ?
C15 C13 C12 100.8(6) . . ?
C18 C13 C14 113.8(6) . . ?
C15 C13 C14 102.3(6) . . ?
C12 C13 C14 103.7(6) . . ?
O7 C14 C9 114.6(6) . . ?
O7 C14 C13 110.0(6) . . ?
C9 C14 C13 103.1(6) . . ?
C17 C15 C13 116.6(7) . . ?
C17 C15 C16 104.5(7) . . ?
C13 C15 C16 113.9(7) . . ?
C17 C15 C10 116.0(6) . . ?
C13 C15 C10 94.2(6) . . ?
C16 C15 C10 112.0(6) . . ?
C20 C19 C24 104.0(7) . . ?
C20 C19 P1 119.5(6) . . ?
C24 C19 P1 113.8(5) . . ?
C21 C20 C19 111.4(8) . . ?
C21 C20 C25 103.7(9) . . ?
C19 C20 C25 100.6(7) . . ?
C20 C21 C22 103.3(9) . . ?
C21 C22 C23 104.4(8) . . ?
C28 C23 C24 111.2(8) . . ?
C28 C23 C25 119.1(8) . . ?
C24 C23 C25 100.4(7) . . ?
C28 C23 C22 117.3(9) . . ?
C24 C23 C22 106.2(7) . . ?
C25 C23 C22 100.6(8) . . ?
O7 C24 C19 114.6(6) . . ?
O7 C24 C23 111.8(6) . . ?
C19 C24 C23 102.5(6) . . ?
C26 C25 C20 117.1(9) . . ?
C26 C25 C27 107.0(8) . . ?
C20 C25 C27 112.7(8) . . ?
C26 C25 C23 114.7(8) . . ?
C20 C25 C23 92.8(7) . . ?
C27 C25 C23 112.3(9) . . ?
C34 C29 C30 118.7(6) . . ?
C34 C29 P2 119.5(5) . . ?
C30 C29 P2 121.7(5) . . ?
C31 C30 C29 120.0(7) . . ?
C30 C31 C32 119.4(8) . . ?
C33 C32 C31 119.8(7) . . ?
C32 C33 C34 119.5(8) . . ?
C33 C34 C29 122.6(8) . . ?
C36 C35 C40 102.0(5) . . ?
C36 C35 P2 117.9(6) . . ?
C40 C35 P2 113.5(5) . . ?
C37 C36 C35 110.8(8) . . ?
C37 C36 C41 101.9(7) . . ?
C35 C36 C41 100.8(6) . . ?
C36 C37 C38 103.8(7) . . ?
C39 C38 C37 103.9(8) . . ?
C44 C39 C38 114.3(7) . . ?
C44 C39 C40 113.0(6) . . ?
C38 C39 C40 107.5(7) . . ?
C44 C39 C41 117.1(8) . . ?
C38 C39 C41 102.2(7) . . ?
C40 C39 C41 101.3(6) . . ?
O8 C40 C39 111.0(6) . . ?
O8 C40 C35 114.4(6) . . ?
C39 C40 C35 103.8(5) . . ?
C42 C41 C43 106.2(10) . . ?
C42 C41 C39 115.3(8) . . ?
C43 C41 C39 113.4(8) . . ?
C42 C41 C36 114.6(8) . . ?
C43 C41 C36 114.9(8) . . ?
C39 C41 C36 92.4(7) . . ?
C46 C45 C50 102.5(6) . . ?
C46 C45 P2 117.3(4) . . ?
C50 C45 P2 113.8(4) . . ?
C45 C46 C47 105.1(6) . . ?
C45 C46 C51 105.0(6) . . ?
C47 C46 C51 102.4(6) . . ?
C46 C47 C48 100.1(6) . . ?
C49 C48 C47 104.9(6) . . ?
C50 C49 C48 106.1(6) . . ?
C50 C49 C54 113.3(7) . . ?
C48 C49 C54 113.1(6) . . ?
C50 C49 C51 103.5(6) . . ?
C48 C49 C51 103.1(6) . . ?
C54 C49 C51 116.6(7) . . ?
O8 C50 C49 112.6(6) . . ?
O8 C50 C45 113.5(5) . . ?
C49 C50 C45 103.2(6) . . ?
C53 C51 C52 105.3(7) . . ?
C53 C51 C49 117.2(7) . . ?
C52 C51 C49 113.2(7) . . ?
C53 C51 C46 116.0(6) . . ?
C52 C51 C46 113.7(7) . . ?
C49 C51 C46 91.5(6) . . ?

loop_
_geom_bond_atom_site_label_1
_geom_bond_atom_site_label_2
_geom_bond_distance
_geom_bond_site_symmetry_2
_geom_bond_publ_flag
Ag1 O1 2.252(6) . ?
Ag1 O4 2.314(10) . ?
Ag1 P1 2.3604(19) . ?
Ag2 O2 2.376(8) . ?
Ag2 P2 2.3889(18) . ?
Ag2 O5 2.547(17) . ?
S1 O3 1.385(7) . ?
S1 O1 1.411(6) . ?
S1 O2 1.414(7) . ?
S1 C1 1.817(17) . ?
S2 O6 1.297(11) . ?
S2 O4 1.313(9) . ?
S2 O5 1.522(16) . ?
S2 C2 1.725(14) . ?
P1 C3 1.823(8) . ?
P1 C9 1.849(7) . ?
P1 C19 1.859(8) . ?
P2 C29 1.836(6) . ?
P2 C35 1.847(8) . ?
P2 C45 1.863(7) . ?
F1 C1 1.253(18) . ?
F2 C1 1.244(16) . ?
F3 C1 1.352(19) . ?
F4 C2 1.446(17) . ?
F5 C2 1.247(15) . ?
F6 C2 1.200(14) . ?
O7 C14 1.423(8) . ?
O7 C24 1.436(8) . ?
O8 C40 1.394(9) . ?
O8 C50 1.433(8) . ?
C3 C4 1.388(12) . ?
C3 C8 1.395(12) . ?
C4 C5 1.392(13) . ?
C5 C6 1.317(14) . ?
C6 C7 1.402(16) . ?
C7 C8 1.395(13) . ?
C9 C14 1.532(10) . ?
C9 C10 1.554(10) . ?
C10 C11 1.538(11) . ?
C10 C15 1.561(10) . ?
C11 C12 1.513(12) . ?
C12 C13 1.557(11) . ?
C13 C18 1.510(11) . ?
C13 C15 1.547(12) . ?
C13 C14 1.559(10) . ?
C15 C17 1.520(11) . ?
C15 C16 1.551(10) . ?
C19 C20 1.519(11) . ?
C19 C24 1.544(11) . ?
C20 C21 1.485(13) . ?
C20 C25 1.547(14) . ?
C21 C22 1.510(16) . ?
C22 C23 1.579(14) . ?
C23 C28 1.548(16) . ?
C23 C24 1.551(11) . ?
C23 C25 1.558(13) . ?
C25 C26 1.526(12) . ?
C25 C27 1.548(12) . ?
C29 C34 1.371(9) . ?
C29 C30 1.391(10) . ?
C30 C31 1.385(11) . ?
C31 C32 1.419(13) . ?
C32 C33 1.364(12) . ?
C33 C34 1.369(11) . ?
C35 C36 1.552(10) . ?
C35 C40 1.574(10) . ?
C36 C37 1.516(16) . ?
C36 C41 1.581(13) . ?
C37 C38 1.541(13) . ?
C38 C39 1.531(13) . ?
C39 C44 1.520(10) . ?
C39 C40 1.550(9) . ?
C39 C41 1.563(13) . ?
C41 C42 1.534(16) . ?
C41 C43 1.536(12) . ?
C45 C46 1.550(11) . ?
C45 C50 1.563(9) . ?
C46 C47 1.568(11) . ?
C46 C51 1.580(11) . ?
C47 C48 1.577(11) . ?
C48 C49 1.535(10) . ?
C49 C50 1.525(11) . ?
C49 C54 1.548(11) . ?
C49 C51 1.562(11) . ?
C51 C53 1.515(12) . ?
C51 C52 1.554(12) . ?
